data_2224168
loop_
_publ_author_name
'Liu, Yaru'
'Sun, Junshan'
'Wang, Xinli'

_publ_section_title
;
 Bis(2,2'-bipyridyl)bromidocopper(II) bromide bromoacetic acid
 hemihydrate
;
_journal_coeditor_code CV2644
_journal_issue 12
_journal_name_full 'Acta Crystallographica Section E'
_journal_page_first m1647
_journal_paper_doi 10.1107/S1600536809048995
_journal_volume 65
_journal_year 2009
_chemical_formula_iupac '[Cu Br (C10 H8 N2)2] Br, C2 H3 Br O2, 0.5H2 O'
_chemical_formula_moiety 'C20 H16 Br Cu N4 +, Br -, C2 H3 Br O2, 0.5(H2 O)'
_chemical_formula_sum 'C22 H20 Br3 Cu N4 O2.5'
_chemical_formula_weight 683.69
_chemical_name_systematic
;
Bis(2,2'-bipyridyl)bromidocopper(II) bromide bromoacetic acid hemihydrate
;
_space_group_IT_number 2
_symmetry_cell_setting triclinic
_symmetry_space_group_name_Hall '-P 1'
_symmetry_space_group_name_H-M 'P -1'
_atom_sites_solution_hydrogens geom
_atom_sites_solution_primary direct
_atom_sites_solution_secondary difmap
_audit_creation_method SHELXL-97
_cell_angle_alpha 70.295(9)
_cell_angle_beta 81.427(8)
_cell_angle_gamma 76.669(9)
_cell_formula_units_Z 2
_cell_length_a 8.580(4)
_cell_length_b 12.125(6)
_cell_length_c 13.212(6)
_cell_measurement_reflns_used 1942
_cell_measurement_temperature 273(2)
_cell_measurement_theta_max 26.332
_cell_measurement_theta_min 2.447
_cell_volume 1255.3(10)
_computing_cell_refinement 'SAINT (Bruker, 2005)'
_computing_data_collection 'SMART (Bruker, 2005)'
_computing_data_reduction 'SAINT (Bruker, 2005)'
_computing_molecular_graphics 'XP in SHELXTL (Sheldrick, 2008)'
_computing_publication_material 'SHELXL97 (Sheldrick, 2008)'
_computing_structure_refinement 'SHELXL97 (Sheldrick, 2008)'
_computing_structure_solution 'SHELXS97 (Sheldrick, 2008)'
_diffrn_ambient_temperature 273(2)
_diffrn_measured_fraction_theta_full 0.985
_diffrn_measured_fraction_theta_max 0.985
_diffrn_measurement_device_type 'Bruker SMART APEX'
_diffrn_measurement_method 'phi and omega scans'
_diffrn_radiation_monochromator graphite
_diffrn_radiation_source 'fine-focus sealed tube'
_diffrn_radiation_type MoK\a
_diffrn_radiation_wavelength 0.71073
_diffrn_reflns_av_R_equivalents 0.1133
_diffrn_reflns_av_sigmaI/netI 0.1166
_diffrn_reflns_limit_h_max 10
_diffrn_reflns_limit_h_min -8
_diffrn_reflns_limit_k_max 14
_diffrn_reflns_limit_k_min -11
_diffrn_reflns_limit_l_max 15
_diffrn_reflns_limit_l_min -15
_diffrn_reflns_number 6360
_diffrn_reflns_theta_full 25.05
_diffrn_reflns_theta_max 25.05
_diffrn_reflns_theta_min 1.82
_diffrn_standards_decay_% 0
_diffrn_standards_interval_count 0
_diffrn_standards_interval_time 0
_diffrn_standards_number 0
_exptl_absorpt_coefficient_mu 5.673
_exptl_absorpt_correction_T_max 0.3203
_exptl_absorpt_correction_T_min 0.2810
_exptl_absorpt_correction_type multi-scan
_exptl_absorpt_process_details '(SADABS; Bruker, 2005)'
_exptl_crystal_colour blue
_exptl_crystal_density_diffrn 1.809
_exptl_crystal_density_method 'not measured'
_exptl_crystal_description block
_exptl_crystal_F_000 668
_exptl_crystal_size_max 0.30
_exptl_crystal_size_mid 0.27
_exptl_crystal_size_min 0.26
_refine_diff_density_max 1.196
_refine_diff_density_min -1.103
_refine_ls_extinction_method none
_refine_ls_goodness_of_fit_ref 1.005
_refine_ls_hydrogen_treatment constr
_refine_ls_matrix_type full
_refine_ls_number_parameters 299
_refine_ls_number_reflns 4384
_refine_ls_number_restraints 3
_refine_ls_restrained_S_all 1.006
_refine_ls_R_factor_all 0.1074
_refine_ls_R_factor_gt 0.0673
_refine_ls_shift/su_max 0.000
_refine_ls_shift/su_mean 0.000
_refine_ls_structure_factor_coef Fsqd
_refine_ls_weighting_details 'calc w=1/[\s^2^(Fo^2^)+(0.0930P)^2^] where P=(Fo^2^+2Fc^2^)/3'
_refine_ls_weighting_scheme calc
_refine_ls_wR_factor_gt 0.1661
_refine_ls_wR_factor_ref 0.1827
_reflns_number_gt 2689
_reflns_number_total 4384
_reflns_threshold_expression I>2sigma(I)
_cod_data_source_file cv2644.cif
_cod_data_source_block I
_cod_depositor_comments
;
The following automatic conversions were performed:
'_symmetry_cell_setting' value 'Triclinic' changed to 'triclinic'
according to '/home/saulius/struct/CIF-dictionaries/cif_core.dic'
dictionary named 'cif_core.dic' version 2.4.1 from 2010-06-29.

Automatic conversion script
Id: cif_fix_enum 1527 2010-12-29 10:47:43Z saulius 

The following automatic conversions were performed:

'_symmetry_cell_setting' value 'Triclinic' changed to 'triclinic'
according to /home/saulius/struct/CIF-dictionaries/cif_core.dic
dictionary named 'cif_core.dic' version 2.4.1 from 2010-06-29.

Automatic conversion script
Id: cif_fix_values 1715 2011-07-08 13:25:40Z adriana 
;
_cod_original_cell_volume 1255.3(11)
_cod_database_code 2224168
_cod_database_fobs_code 2224168

loop_
_symmetry_equiv_pos_as_xyz
'x, y, z'
'-x, -y, -z'

loop_
_atom_site_type_symbol
_atom_site_label
_atom_site_fract_x
_atom_site_fract_y
_atom_site_fract_z
_atom_site_U_iso_or_equiv
_atom_site_adp_type
_atom_site_calc_flag
_atom_site_refinement_flags
_atom_site_occupancy
_atom_site_disorder_assembly
_atom_site_disorder_group
Cu Cu1 0.29541(12) 0.96050(9) 0.26233(8) 0.0355(3) Uani d . 1 . .
N N1 0.2936(8) 1.0281(6) 0.3915(5) 0.0343(17) Uani d . 1 . .
N N2 0.1969(9) 0.8397(6) 0.3826(5) 0.0396(18) Uani d . 1 . .
N N3 0.4085(8) 1.0763(6) 0.1487(5) 0.0357(17) Uani d . 1 . .
N N4 0.5077(8) 0.8468(6) 0.2359(5) 0.0335(17) Uani d . 1 . .
O O1 0.5681(9) 0.4552(7) 0.1253(6) 0.072(2) Uani d . 1 . .
H H1 0.4898 0.4612 0.1684 0.108 Uiso calc R 1 . .
O O2 0.6357(9) 0.2741(8) 0.2416(6) 0.090(3) Uani d . 1 . .
O O3 0.4997(16) 0.4203(11) 0.4374(10) 0.057(4) Uani d PD 0.50 . .
H H3A 0.4339 0.4667 0.3920 0.068 Uiso d PRD 0.50 . .
H H3B 0.5632 0.3711 0.4099 0.068 Uiso d PRD 0.50 . .
Br Br1 0.96870(13) 0.40992(10) 0.14479(8) 0.0541(3) Uani d . 1 . .
Br Br2 0.05033(11) 1.02044(9) 0.16420(7) 0.0468(3) Uani d . 1 . .
Br Br3 0.23105(12) 0.51574(10) 0.24364(9) 0.0574(3) Uani d . 1 . .
C C1 0.6651(12) 0.3530(9) 0.1639(8) 0.050(3) Uani d . 1 . .
C C2 0.8186(12) 0.3421(10) 0.0945(8) 0.054(3) Uani d . 1 . .
H H2A 0.8002 0.3855 0.0195 0.064 Uiso calc R 1 . .
H H2B 0.8624 0.2589 0.1010 0.064 Uiso calc R 1 . .
C C3 0.3481(11) 1.1248(8) 0.3882(8) 0.046(2) Uani d . 1 . .
H H3 0.3908 1.1706 0.3228 0.055 Uiso calc R 1 . .
C C4 0.3426(13) 1.1581(10) 0.4791(10) 0.063(3) Uani d . 1 . .
H H4 0.3845 1.2235 0.4762 0.075 Uiso calc R 1 . .
C C5 0.2718(12) 1.0902(10) 0.5760(8) 0.053(3) Uani d . 1 . .
H H5 0.2599 1.1127 0.6379 0.063 Uiso calc R 1 . .
C C6 0.2192(11) 0.9878(9) 0.5783(7) 0.044(2) Uani d . 1 . .
H H6 0.1776 0.9388 0.6423 0.053 Uiso calc R 1 . .
C C7 0.2305(9) 0.9621(8) 0.4850(7) 0.032(2) Uani d . 1 . .
C C8 0.1752(10) 0.8567(8) 0.4793(6) 0.037(2) Uani d . 1 . .
C C9 0.1025(11) 0.7787(8) 0.5660(7) 0.044(2) Uani d . 1 . .
H H9 0.0885 0.7895 0.6334 0.053 Uiso calc R 1 . .
C C10 0.0516(13) 0.6868(10) 0.5531(8) 0.060(3) Uani d . 1 . .
H H10 0.0025 0.6345 0.6109 0.072 Uiso calc R 1 . .
C C11 0.0743(13) 0.6724(10) 0.4521(8) 0.060(3) Uani d . 1 . .
H H11 0.0404 0.6102 0.4408 0.072 Uiso calc R 1 . .
C C12 0.1468(13) 0.7503(9) 0.3701(8) 0.056(3) Uani d . 1 . .
H H12 0.1618 0.7404 0.3022 0.067 Uiso calc R 1 . .
C C13 0.3448(12) 1.1931(8) 0.1070(8) 0.051(3) Uani d . 1 . .
H H13 0.2437 1.2231 0.1343 0.061 Uiso calc R 1 . .
C C14 0.4260(13) 1.2703(9) 0.0240(8) 0.053(3) Uani d . 1 . .
H H14 0.3792 1.3504 -0.0047 0.063 Uiso calc R 1 . .
C C15 0.5761(12) 1.2258(9) -0.0145(7) 0.046(2) Uani d . 1 . .
H H15 0.6328 1.2757 -0.0695 0.055 Uiso calc R 1 . .
C C16 0.6409(11) 1.1099(9) 0.0276(7) 0.047(2) Uani d . 1 . .
H H16 0.7429 1.0799 0.0014 0.056 Uiso calc R 1 . .
C C17 0.5572(10) 1.0337(8) 0.1101(6) 0.034(2) Uani d . 1 . .
C C18 0.6133(10) 0.9048(8) 0.1607(6) 0.035(2) Uani d . 1 . .
C C19 0.7675(11) 0.8444(9) 0.1358(8) 0.049(3) Uani d . 1 . .
H H19 0.8377 0.8852 0.0837 0.059 Uiso calc R 1 . .
C C20 0.8125(13) 0.7270(10) 0.1879(9) 0.060(3) Uani d . 1 . .
H H20 0.9151 0.6865 0.1735 0.072 Uiso calc R 1 . .
C C21 0.7010(13) 0.6653(9) 0.2656(9) 0.059(3) Uani d . 1 . .
H H21 0.7287 0.5839 0.3015 0.071 Uiso calc R 1 . .
C C22 0.5528(12) 0.7292(9) 0.2856(8) 0.053(3) Uani d . 1 . .
H H22 0.4799 0.6893 0.3359 0.063 Uiso calc R 1 . .

loop_
_atom_site_aniso_label
_atom_site_aniso_U_11
_atom_site_aniso_U_22
_atom_site_aniso_U_33
_atom_site_aniso_U_12
_atom_site_aniso_U_13
_atom_site_aniso_U_23
Cu1 0.0381(6) 0.0378(6) 0.0242(6) -0.0070(5) 0.0117(4) -0.0077(5)
N1 0.033(4) 0.043(4) 0.028(4) -0.007(3) 0.008(3) -0.016(4)
N2 0.047(5) 0.040(4) 0.028(4) -0.016(4) 0.013(3) -0.007(3)
N3 0.033(4) 0.036(4) 0.027(4) -0.004(3) 0.009(3) -0.002(3)
N4 0.037(4) 0.033(4) 0.024(4) 0.000(3) 0.000(3) -0.007(3)
O1 0.059(5) 0.053(5) 0.069(5) 0.006(4) 0.012(4) 0.007(4)
O2 0.065(6) 0.085(6) 0.065(5) -0.006(5) 0.008(4) 0.034(5)
O3 0.080(10) 0.041(8) 0.048(8) -0.015(7) -0.047(8) 0.007(6)
Br1 0.0528(7) 0.0612(7) 0.0445(6) -0.0112(5) 0.0059(5) -0.0156(5)
Br2 0.0376(6) 0.0617(7) 0.0353(5) -0.0075(5) 0.0033(4) -0.0117(5)
Br3 0.0428(6) 0.0652(7) 0.0613(7) -0.0074(5) 0.0032(5) -0.0212(6)
C1 0.049(6) 0.050(6) 0.046(6) -0.007(5) -0.007(5) -0.008(5)
C2 0.049(6) 0.060(7) 0.044(6) -0.002(5) 0.005(5) -0.014(5)
C3 0.052(6) 0.042(6) 0.042(6) -0.010(5) 0.006(5) -0.014(5)
C4 0.063(8) 0.064(7) 0.083(9) -0.008(6) -0.024(6) -0.046(7)
C5 0.057(7) 0.069(7) 0.036(6) 0.004(6) -0.012(5) -0.028(6)
C6 0.044(6) 0.055(6) 0.023(5) 0.008(5) -0.002(4) -0.013(5)
C7 0.021(4) 0.039(5) 0.029(5) 0.008(4) -0.006(3) -0.011(4)
C8 0.031(5) 0.046(6) 0.021(5) -0.003(4) 0.008(4) 0.000(4)
C9 0.042(6) 0.050(6) 0.025(5) -0.008(5) 0.004(4) 0.003(4)
C10 0.064(7) 0.071(8) 0.037(6) -0.033(6) 0.012(5) 0.000(5)
C11 0.077(8) 0.060(7) 0.043(6) -0.033(6) 0.014(5) -0.012(5)
C12 0.077(8) 0.053(7) 0.037(6) -0.031(6) 0.009(5) -0.009(5)
C13 0.045(6) 0.043(6) 0.051(6) -0.002(5) 0.005(5) -0.007(5)
C14 0.065(7) 0.035(5) 0.048(6) -0.012(5) -0.012(5) 0.004(5)
C15 0.062(7) 0.048(6) 0.028(5) -0.021(5) 0.001(4) -0.006(5)
C16 0.045(6) 0.062(7) 0.034(5) -0.023(5) 0.014(4) -0.016(5)
C17 0.039(5) 0.043(5) 0.020(4) -0.012(4) -0.002(4) -0.010(4)
C18 0.039(5) 0.047(6) 0.022(4) -0.007(4) -0.003(4) -0.014(4)
C19 0.030(5) 0.062(7) 0.059(7) -0.004(5) 0.006(4) -0.031(6)
C20 0.051(7) 0.061(8) 0.068(7) 0.010(6) -0.006(6) -0.033(6)
C21 0.067(8) 0.043(6) 0.060(7) 0.012(5) -0.022(6) -0.014(6)
C22 0.044(6) 0.060(7) 0.041(6) 0.003(5) -0.003(5) -0.007(5)

loop_
_atom_type_symbol
_atom_type_description
_atom_type_scat_dispersion_real
_atom_type_scat_dispersion_imag
_atom_type_scat_source
C C 0.0033 0.0016 'International Tables Vol C Tables 4.2.6.8 and 6.1.1.4'
H H 0.0000 0.0000 'International Tables Vol C Tables 4.2.6.8 and 6.1.1.4'
N N 0.0061 0.0033 'International Tables Vol C Tables 4.2.6.8 and 6.1.1.4'
O O 0.0106 0.0060 'International Tables Vol C Tables 4.2.6.8 and 6.1.1.4'
Br Br -0.2901 2.4595 'International Tables Vol C Tables 4.2.6.8 and 6.1.1.4'
Cu Cu 0.3201 1.2651 'International Tables Vol C Tables 4.2.6.8 and 6.1.1.4'

loop_
_geom_angle_atom_site_label_1
_geom_angle_atom_site_label_2
_geom_angle_atom_site_label_3
_geom_angle_site_symmetry_1
_geom_angle_site_symmetry_3
_geom_angle
_geom_angle_publ_flag
N3 Cu1 N2 . . 175.6(3) ?
N3 Cu1 N4 . . 80.1(3) ?
N2 Cu1 N4 . . 97.1(3) ?
N3 Cu1 N1 . . 98.2(3) ?
N2 Cu1 N1 . . 79.9(3) ?
N4 Cu1 N1 . . 114.5(3) ?
N3 Cu1 Br2 . . 93.4(2) ?
N2 Cu1 Br2 . . 91.0(2) ?
N4 Cu1 Br2 . . 127.57(19) ?
N1 Cu1 Br2 . . 117.90(19) ?
C7 N1 C3 . . 119.6(8) ?
C7 N1 Cu1 . . 112.7(5) ?
C3 N1 Cu1 . . 127.7(6) ?
C12 N2 C8 . . 120.0(8) ?
C12 N2 Cu1 . . 123.8(6) ?
C8 N2 Cu1 . . 116.2(6) ?
C13 N3 C17 . . 118.7(7) ?
C13 N3 Cu1 . . 123.9(6) ?
C17 N3 Cu1 . . 117.4(5) ?
C22 N4 C18 . . 118.6(8) ?
C22 N4 Cu1 . . 128.6(6) ?
C18 N4 Cu1 . . 112.8(6) ?
C1 O1 H1 . . 109.5 ?
H3A O3 H3B . . 109.7 ?
O2 C1 O1 . . 125.6(10) ?
O2 C1 C2 . . 122.2(10) ?
O1 C1 C2 . . 112.1(9) ?
C1 C2 Br1 . . 106.9(7) ?
C1 C2 H2A . . 110.3 ?
Br1 C2 H2A . . 110.3 ?
C1 C2 H2B . . 110.3 ?
Br1 C2 H2B . . 110.3 ?
H2A C2 H2B . . 108.6 ?
N1 C3 C4 . . 122.0(9) ?
N1 C3 H3 . . 119.0 ?
C4 C3 H3 . . 119.0 ?
C3 C4 C5 . . 117.9(10) ?
C3 C4 H4 . . 121.0 ?
C5 C4 H4 . . 121.0 ?
C4 C5 C6 . . 119.1(9) ?
C4 C5 H5 . . 120.5 ?
C6 C5 H5 . . 120.5 ?
C7 C6 C5 . . 118.5(9) ?
C7 C6 H6 . . 120.8 ?
C5 C6 H6 . . 120.8 ?
N1 C7 C6 . . 122.8(8) ?
N1 C7 C8 . . 114.9(7) ?
C6 C7 C8 . . 122.2(8) ?
N2 C8 C9 . . 119.5(9) ?
N2 C8 C7 . . 116.3(7) ?
C9 C8 C7 . . 124.2(8) ?
C10 C9 C8 . . 120.4(9) ?
C10 C9 H9 . . 119.8 ?
C8 C9 H9 . . 119.8 ?
C9 C10 C11 . . 118.7(10) ?
C9 C10 H10 . . 120.7 ?
C11 C10 H10 . . 120.7 ?
C12 C11 C10 . . 118.8(10) ?
C12 C11 H11 . . 120.6 ?
C10 C11 H11 . . 120.6 ?
N2 C12 C11 . . 122.6(10) ?
N2 C12 H12 . . 118.7 ?
C11 C12 H12 . . 118.7 ?
N3 C13 C14 . . 121.9(9) ?
N3 C13 H13 . . 119.0 ?
C14 C13 H13 . . 119.0 ?
C15 C14 C13 . . 118.7(9) ?
C15 C14 H14 . . 120.7 ?
C13 C14 H14 . . 120.7 ?
C16 C15 C14 . . 119.7(9) ?
C16 C15 H15 . . 120.2 ?
C14 C15 H15 . . 120.2 ?
C15 C16 C17 . . 120.8(9) ?
C15 C16 H16 . . 119.6 ?
C17 C16 H16 . . 119.6 ?
N3 C17 C16 . . 120.2(8) ?
N3 C17 C18 . . 113.9(7) ?
C16 C17 C18 . . 126.0(8) ?
N4 C18 C19 . . 121.4(8) ?
N4 C18 C17 . . 115.8(7) ?
C19 C18 C17 . . 122.7(8) ?
C20 C19 C18 . . 119.4(10) ?
C20 C19 H19 . . 120.3 ?
C18 C19 H19 . . 120.3 ?
C19 C20 C21 . . 119.3(10) ?
C19 C20 H20 . . 120.3 ?
C21 C20 H20 . . 120.3 ?
C22 C21 C20 . . 118.3(10) ?
C22 C21 H21 . . 120.9 ?
C20 C21 H21 . . 120.9 ?
N4 C22 C21 . . 123.0(10) ?
N4 C22 H22 . . 118.5 ?
C21 C22 H22 . . 118.5 ?

loop_
_geom_bond_atom_site_label_1
_geom_bond_atom_site_label_2
_geom_bond_site_symmetry_2
_geom_bond_distance
_geom_bond_publ_flag
Cu1 N3 . 1.985(6) ?
Cu1 N2 . 1.997(7) ?
Cu1 N4 . 2.078(7) ?
Cu1 N1 . 2.125(7) ?
Cu1 Br2 . 2.471(2) ?
N1 C7 . 1.340(10) ?
N1 C3 . 1.344(11) ?
N2 C12 . 1.321(12) ?
N2 C8 . 1.341(11) ?
N3 C13 . 1.347(11) ?
N3 C17 . 1.354(10) ?
N4 C22 . 1.343(12) ?
N4 C18 . 1.362(10) ?
O1 C1 . 1.309(12) ?
O1 H1 . 0.8200 ?
O2 C1 . 1.185(11) ?
O3 H3A . 0.8500 ?
O3 H3B . 0.8500 ?
Br1 C2 . 1.972(11) ?
C1 C2 . 1.496(13) ?
C2 H2A . 0.9700 ?
C2 H2B . 0.9700 ?
C3 C4 . 1.381(13) ?
C3 H3 . 0.9300 ?
C4 C5 . 1.406(15) ?
C4 H4 . 0.9300 ?
C5 C6 . 1.406(14) ?
C5 H5 . 0.9300 ?
C6 C7 . 1.355(12) ?
C6 H6 . 0.9300 ?
C7 C8 . 1.489(13) ?
C8 C9 . 1.388(11) ?
C9 C10 . 1.355(14) ?
C9 H9 . 0.9300 ?
C10 C11 . 1.382(14) ?
C10 H10 . 0.9300 ?
C11 C12 . 1.354(13) ?
C11 H11 . 0.9300 ?
C12 H12 . 0.9300 ?
C13 C14 . 1.395(13) ?
C13 H13 . 0.9300 ?
C14 C15 . 1.370(14) ?
C14 H14 . 0.9300 ?
C15 C16 . 1.341(14) ?
C15 H15 . 0.9300 ?
C16 C17 . 1.397(12) ?
C16 H16 . 0.9300 ?
C17 C18 . 1.472(12) ?
C18 C19 . 1.408(12) ?
C19 C20 . 1.347(14) ?
C19 H19 . 0.9300 ?
C20 C21 . 1.431(15) ?
C20 H20 . 0.9300 ?
C21 C22 . 1.368(14) ?
C21 H21 . 0.9300 ?
C22 H22 . 0.9300 ?

loop_
_geom_hbond_atom_site_label_D
_geom_hbond_atom_site_label_H
_geom_hbond_atom_site_label_A
_geom_hbond_site_symmetry_A
_geom_hbond_distance_DH
_geom_hbond_distance_HA
_geom_hbond_distance_DA
_geom_hbond_angle_DHA
_geom_hbond_publ_flag
O1 H1 Br3 . 0.82 2.34 3.129(7) 162.7 y
O3 H3A Br3 . 0.85 2.64 3.426(11) 154.1 y
C14 H14 O1 2_675 0.93 2.46 3.254(12) 143.6 y
C16 H16 Br2 2_675 0.93 3.01 3.835(9) 148.6 .
C3 H3 O2 1_565 0.93 2.60 3.374(12) 140.7 y
C4 H4 O3 1_565 0.93 2.65 3.578(16) 171.7 .
C10 H10 Br1 2_666 0.93 3.13 3.751(10) 126.2 .
C2 H2B Br2 1_645 0.97 2.88 3.815(11) 162.8 y
C13 H13 Br1 1_465 0.93 2.89 3.750(10) 154.0 y
